data_4330826
loop_
_publ_author_name
'Weiting Yang'
'Hong-Yue Wu'
'Run-Xue Wang'
'Qing-Jiang Pan'
'Zhong-Ming Sun'
'Hongjie Zhang'

_publ_contact_author_address
;
 State Key Laboratory of Rare Earth Resource Utilization,
 Changchun Institute of Applied Chemistry, Chinese Academy of Sciences,
 5625 Renmin Street, Changchun, Jilin 130022, P.R. China.
;
_publ_contact_author_email szm@ciac.jl.cn
_publ_contact_author_name
;
Prof Z. M. Sun
;
_publ_section_title
;
 From 1D Chain to 3D Framework Uranyl Diphosphonates: Syntheses, Crystal
 Structures, and Selective Ion Exchange
;
_journal_name_full 'Inorganic Chemistry'
_journal_page_first 11458
_journal_page_last 11465
_journal_paper_doi 10.1021/ic301183h
_journal_volume 51
_journal_year 2012
_chemical_formula_sum 'C2 H7.66 K0.48 O13.33 P2 U1.5'
_chemical_formula_weight 682.65
_chemical_name_systematic
; 
 ? 
;
_space_group_IT_number 36
_symmetry_cell_setting orthorhombic
_symmetry_space_group_name_Hall 'C 2c -2'
_symmetry_space_group_name_H-M 'C m c 21'
_atom_sites_solution_hydrogens geom
_atom_sites_solution_primary direct
_atom_sites_solution_secondary difmap
_audit_creation_method SHELXL-97
_cell_angle_alpha 90.00
_cell_angle_beta 90.00
_cell_angle_gamma 90.00
_cell_formula_units_Z 8
_cell_length_a 18.4365(11)
_cell_length_b 17.9175(10)
_cell_length_c 9.5296(6)
_cell_measurement_temperature 296(2)
_cell_volume 3148.0(3)
_computing_structure_refinement 'SHELXL-97 (Sheldrick, 1997)'
_computing_structure_solution 'SHELXS-97 (Sheldrick, 1990)'
_diffrn_ambient_temperature 296(2)
_diffrn_measured_fraction_theta_full 0.999
_diffrn_measured_fraction_theta_max 0.999
_diffrn_radiation_monochromator graphite
_diffrn_radiation_source 'fine-focus sealed tube'
_diffrn_radiation_type MoK\a
_diffrn_radiation_wavelength 0.71073
_diffrn_reflns_av_R_equivalents 0.0429
_diffrn_reflns_av_sigmaI/netI 0.0631
_diffrn_reflns_limit_h_max 22
_diffrn_reflns_limit_h_min -22
_diffrn_reflns_limit_k_max 10
_diffrn_reflns_limit_k_min -22
_diffrn_reflns_limit_l_max 11
_diffrn_reflns_limit_l_min -11
_diffrn_reflns_number 8582
_diffrn_reflns_theta_full 26.03
_diffrn_reflns_theta_max 26.03
_diffrn_reflns_theta_min 1.58
_exptl_absorpt_coefficient_mu 15.815
_exptl_absorpt_correction_type multi-scan
_exptl_absorpt_process_details sadabs
_exptl_crystal_density_diffrn 2.881
_exptl_crystal_F_000 2427
_exptl_crystal_size_max 0.3
_exptl_crystal_size_mid 0.25
_exptl_crystal_size_min 0.08
_refine_diff_density_max 3.084
_refine_diff_density_min -1.479
_refine_diff_density_rms 0.275
_refine_ls_abs_structure_details 'Flack H D (1983), Acta Cryst. A39, 876-881'
_refine_ls_abs_structure_Flack -0.020(13)
_refine_ls_extinction_method none
_refine_ls_goodness_of_fit_ref 1.033
_refine_ls_hydrogen_treatment constr
_refine_ls_matrix_type full
_refine_ls_number_parameters 172
_refine_ls_number_reflns 3167
_refine_ls_number_restraints 1
_refine_ls_restrained_S_all 1.033
_refine_ls_R_factor_all 0.0390
_refine_ls_R_factor_gt 0.0349
_refine_ls_shift/su_max 0.001
_refine_ls_shift/su_mean 0.000
_refine_ls_structure_factor_coef Fsqd
_refine_ls_weighting_details 'calc w=1/[\s^2^(Fo^2^)+(0.0520P)^2^+11.5396P] where P=(Fo^2^+2Fc^2^)/3'
_refine_ls_weighting_scheme calc
_refine_ls_wR_factor_gt 0.0937
_refine_ls_wR_factor_ref 0.0962
_reflns_number_gt 2924
_reflns_number_total 3167
_reflns_threshold_expression >2sigma(I)
_cod_data_source_file ic301183h_si_002_09.cif
_cod_data_source_block UP-6K
_cod_original_formula_sum 'C2 H7.66 K0.48 O13.33 P2 U1.50'
_cod_database_code 4330826

loop_
_symmetry_equiv_pos_as_xyz
'x, y, z'
'-x, -y, z+1/2'
'x, -y, z+1/2'
'-x, y, z'
'x+1/2, y+1/2, z'
'-x+1/2, -y+1/2, z+1/2'
'x+1/2, -y+1/2, z+1/2'
'-x+1/2, y+1/2, z'

loop_
_atom_site_label
_atom_site_type_symbol
_atom_site_fract_x
_atom_site_fract_y
_atom_site_fract_z
_atom_site_U_iso_or_equiv
_atom_site_adp_type
_atom_site_occupancy
_atom_site_symmetry_multiplicity
_atom_site_calc_flag
_atom_site_refinement_flags
U1 U 0.70750(2) 0.88949(2) 1.23515(6) 0.01033(12) Uani 1 1 d .
U2 U 0.5000 0.79320(3) 0.90144(7) 0.01751(16) Uani 1 2 d S
P1 P 0.65002(16) 0.92121(16) 0.8618(3) 0.0097(6) Uani 1 1 d .
P2 P 0.69789(17) 0.76737(16) 0.9279(3) 0.0125(6) Uani 1 1 d .
C1 C 0.7131(6) 0.8478(7) 0.8155(13) 0.011(2) Uiso 1 1 d .
C2 C 0.7903(7) 0.8755(8) 0.8161(16) 0.023(3) Uani 1 1 d .
H2A H 0.8036 0.8899 0.9097 0.035 Uiso 1 1 calc R
H2B H 0.7945 0.9177 0.7547 0.035 Uiso 1 1 calc R
H2C H 0.8219 0.8364 0.7845 0.035 Uiso 1 1 calc R
O1 O 0.6192(5) 0.8584(5) 1.2777(8) 0.0182(19) Uani 1 1 d .
O2 O 0.7560(5) 0.7946(5) 1.3682(8) 0.0172(19) Uani 1 1 d .
O3 O 0.6650(5) 1.0114(5) 1.2722(8) 0.0163(19) Uani 1 1 d .
O4 O 0.5726(5) 0.8927(4) 0.8372(10) 0.0186(19) Uani 1 1 d .
O5 O 0.7952(5) 0.9233(6) 1.1928(9) 0.022(2) Uani 1 1 d .
O6 O 0.7312(5) 0.9280(5) 1.4820(9) 0.0187(19) Uani 1 1 d .
O7 O 0.7251(5) 0.7897(5) 1.0733(9) 0.0182(18) Uani 1 1 d .
O8 O 0.6170(5) 0.7485(5) 0.9272(11) 0.028(2) Uani 1 1 d .
O9 O 0.5000 0.7605(7) 0.7240(18) 0.032(3) Uani 1 2 d S
O10 O 0.6655(5) 0.9365(4) 1.0146(8) 0.0179(19) Uani 1 1 d .
O11 O 0.5000 0.6609(11) 0.9999(19) 0.060(5) Uiso 1 2 d S
O12 O 0.5000 0.8257(8) 1.0742(15) 0.029(3) Uani 1 2 d S
O13 O 0.6940(5) 0.8256(5) 0.6710(9) 0.0171(19) Uiso 1 1 d .
H13 H 0.7178 0.7889 0.6484 0.026 Uiso 1 1 calc R
K1 K 0.5000 1.0228(3) 0.6979(6) 0.045(2) Uani 0.96(2) 2 d SP
O2W O 0.5000 0.7002(19) 0.310(3) 0.15(2) Uani 1.08(9) 2 d SP
O1W O 0.6079(8) 0.5538(8) 0.9854(14) 0.061(4) Uiso 1 1 d .
O3W O 0.9426(12) 0.9426(12) 1.1624(19) 0.110(7) Uiso 1 1 d .

loop_
_atom_site_aniso_label
_atom_site_aniso_U_11
_atom_site_aniso_U_22
_atom_site_aniso_U_33
_atom_site_aniso_U_23
_atom_site_aniso_U_13
_atom_site_aniso_U_12
U1 0.0161(2) 0.0077(2) 0.00719(19) -0.0002(2) -0.00004(19) 0.00196(15)
U2 0.0175(3) 0.0142(3) 0.0208(3) 0.0019(3) 0.000 0.000
P1 0.0156(15) 0.0066(13) 0.0070(14) 0.0015(11) -0.0009(11) -0.0001(12)
P2 0.0209(16) 0.0079(14) 0.0086(15) -0.0003(12) 0.0019(11) 0.0038(12)
C2 0.020(7) 0.020(7) 0.030(8) -0.006(6) 0.001(5) -0.006(5)
O1 0.021(5) 0.023(5) 0.011(4) 0.004(3) -0.007(3) -0.003(4)
O2 0.027(5) 0.014(4) 0.010(5) 0.006(3) -0.003(3) 0.010(4)
O3 0.023(5) 0.015(4) 0.011(4) -0.002(3) -0.003(3) 0.014(4)
O4 0.010(4) 0.012(4) 0.033(5) 0.004(3) -0.003(4) 0.004(3)
O5 0.017(5) 0.024(5) 0.024(6) -0.003(4) -0.006(4) -0.003(4)
O6 0.028(5) 0.020(5) 0.008(4) -0.002(4) -0.008(4) 0.002(4)
O7 0.033(5) 0.015(4) 0.007(4) -0.001(3) 0.001(4) 0.009(4)
O8 0.017(5) 0.022(5) 0.045(6) 0.020(5) -0.004(4) 0.002(4)
O9 0.035(8) 0.032(7) 0.030(8) -0.011(8) 0.000 0.000
O10 0.036(6) 0.003(4) 0.015(4) -0.004(3) -0.001(4) 0.004(4)
O12 0.014(7) 0.052(9) 0.021(7) -0.005(7) 0.000 0.000
K1 0.033(3) 0.042(4) 0.059(5) 0.019(3) 0.000 0.000
O2W 0.25(5) 0.16(3) 0.052(17) -0.004(16) 0.000 0.000

loop_
_atom_type_symbol
_atom_type_description
_atom_type_scat_dispersion_real
_atom_type_scat_dispersion_imag
_atom_type_scat_source
C C 0.0033 0.0016 'International Tables Vol C Tables 4.2.6.8 and 6.1.1.4'
H H 0.0000 0.0000 'International Tables Vol C Tables 4.2.6.8 and 6.1.1.4'
O O 0.0106 0.0060 'International Tables Vol C Tables 4.2.6.8 and 6.1.1.4'
P P 0.1023 0.0942 'International Tables Vol C Tables 4.2.6.8 and 6.1.1.4'
K K 0.2009 0.2494 'International Tables Vol C Tables 4.2.6.8 and 6.1.1.4'
U U -9.6767 9.6646 'International Tables Vol C Tables 4.2.6.8 and 6.1.1.4'

loop_
_geom_angle_atom_site_label_1
_geom_angle_atom_site_label_2
_geom_angle_atom_site_label_3
_geom_angle
_geom_angle_site_symmetry_1
_geom_angle_site_symmetry_3
O1 U1 O5 178.4(4) . .
O1 U1 O2 89.9(4) . .
O5 U1 O2 91.3(4) . .
O1 U1 O3 87.2(4) . .
O5 U1 O3 91.2(4) . .
O2 U1 O3 137.2(3) . .
O1 U1 O7 92.1(4) . .
O5 U1 O7 89.1(4) . .
O2 U1 O7 75.5(3) . .
O3 U1 O7 147.2(3) . .
O1 U1 O10 90.8(3) . .
O5 U1 O10 88.6(4) . .
O2 U1 O10 150.4(3) . .
O3 U1 O10 72.3(3) . .
O7 U1 O10 74.9(3) . .
O1 U1 O6 91.8(3) . .
O5 U1 O6 87.7(4) . .
O2 U1 O6 67.4(3) . .
O3 U1 O6 70.0(3) . .
O7 U1 O6 142.7(3) . .
O10 U1 O6 142.1(3) . .
O1 U1 K1 44.8(3) . 2_675
O5 U1 K1 133.8(3) . 2_675
O2 U1 K1 133.2(2) . 2_675
O3 U1 K1 49.7(2) . 2_675
O7 U1 K1 110.7(2) . 2_675
O10 U1 K1 59.6(2) . 2_675
O6 U1 K1 97.9(2) . 2_675
O12 U2 O9 179.6(7) . .
O12 U2 O4 89.6(5) . 4_655
O9 U2 O4 90.1(4) . 4_655
O12 U2 O4 89.6(5) . .
O9 U2 O4 90.1(4) . .
O4 U2 O4 70.8(4) 4_655 .
O12 U2 O8 90.9(3) . 4_655
O9 U2 O8 89.2(3) . 4_655
O4 U2 O8 75.8(3) 4_655 4_655
O4 U2 O8 146.6(3) . 4_655
O12 U2 O8 90.9(3) . .
O9 U2 O8 89.2(3) . .
O4 U2 O8 146.6(3) 4_655 .
O4 U2 O8 75.8(3) . .
O8 U2 O8 137.5(4) 4_655 .
O12 U2 O11 87.9(7) . .
O9 U2 O11 92.5(6) . .
O4 U2 O11 144.5(2) 4_655 .
O4 U2 O11 144.5(2) . .
O8 U2 O11 68.8(2) 4_655 .
O8 U2 O11 68.8(2) . .
O12 U2 K1 29.9(5) . 2_675
O9 U2 K1 149.7(5) . 2_675
O4 U2 K1 65.6(2) 4_655 2_675
O4 U2 K1 65.6(2) . 2_675
O8 U2 K1 101.2(3) 4_655 2_675
O8 U2 K1 101.2(3) . 2_675
O11 U2 K1 117.8(4) . 2_675
O3 P1 O10 111.5(5) 3_574 .
O3 P1 O4 110.6(5) 3_574 .
O10 P1 O4 112.6(5) . .
O3 P1 C1 109.1(5) 3_574 .
O10 P1 C1 104.3(5) . .
O4 P1 C1 108.6(5) . .
O2 P2 O7 110.5(5) 6_664 .
O2 P2 O8 112.6(5) 6_664 .
O7 P2 O8 112.5(6) . .
O2 P2 C1 105.9(5) 6_664 .
O7 P2 C1 106.1(5) . .
O8 P2 C1 108.8(5) . .
O13 C1 C2 108.5(10) . .
O13 C1 P1 105.7(8) . .
C2 C1 P1 111.5(10) . .
O13 C1 P2 107.4(8) . .
C2 C1 P2 113.8(9) . .
P1 C1 P2 109.5(6) . .
U1 O1 K1 112.0(4) . 2_675
P2 O2 U1 165.8(5) 6_665 .
P1 O3 U1 153.3(4) 3_575 .
P1 O3 K1 96.1(4) 3_575 2_675
U1 O3 K1 96.1(3) . 2_675
P1 O4 U2 139.0(5) . .
P1 O4 K1 102.9(4) . .
U2 O4 K1 117.3(3) . .
P2 O7 U1 137.7(5) . .
P2 O8 U2 146.4(5) . .
P1 O10 U1 147.6(5) . .
U2 O12 K1 133.0(7) . 2_675
O12 K1 O4 152.83(19) 2_674 .
O12 K1 O4 152.83(19) 2_674 4_655
O4 K1 O4 53.0(4) . 4_655
O12 K1 O1 58.5(2) 2_674 3_574
O4 K1 O1 96.1(2) . 3_574
O4 K1 O1 136.8(3) 4_655 3_574
O12 K1 O1 58.5(2) 2_674 2_674
O4 K1 O1 136.8(3) . 2_674
O4 K1 O1 96.1(2) 4_655 2_674
O1 K1 O1 88.4(3) 3_574 2_674
O12 K1 O3 105.38(18) 2_674 3_574
O4 K1 O3 47.6(2) . 3_574
O4 K1 O3 100.3(3) 4_655 3_574
O1 K1 O3 53.8(2) 3_574 3_574
O1 K1 O3 138.0(3) 2_674 3_574
O12 K1 O3 105.38(18) 2_674 2_674
O4 K1 O3 100.3(3) . 2_674
O4 K1 O3 47.6(2) 4_655 2_674
O1 K1 O3 138.0(3) 3_574 2_674
O1 K1 O3 53.8(2) 2_674 2_674
O3 K1 O3 145.8(3) 3_574 2_674
O12 K1 P1 128.76(12) 2_674 4_655
O4 K1 P1 76.2(2) . 4_655
O4 K1 P1 24.11(18) 4_655 4_655
O1 K1 P1 139.4(2) 3_574 4_655
O1 K1 P1 72.90(17) 2_674 4_655
O3 K1 P1 122.1(2) 3_574 4_655
O3 K1 P1 24.12(15) 2_674 4_655
O12 K1 U1 71.75(10) 2_674 3_574
O4 K1 U1 81.09(17) . 3_574
O4 K1 U1 131.9(2) 4_655 3_574
O1 K1 U1 23.25(16) 3_574 3_574
O1 K1 U1 111.5(2) 2_674 3_574
O3 K1 U1 34.21(15) 3_574 3_574
O3 K1 U1 159.2(2) 2_674 3_574
P1 K1 U1 148.00(16) 4_655 3_574
O12 K1 U1 71.75(10) 2_674 2_674
O4 K1 U1 131.9(2) . 2_674
O4 K1 U1 81.09(17) 4_655 2_674
O1 K1 U1 111.5(2) 3_574 2_674
O1 K1 U1 23.25(16) 2_674 2_674
O3 K1 U1 159.2(2) 3_574 2_674
O3 K1 U1 34.21(15) 2_674 2_674
P1 K1 U1 57.01(5) 4_655 2_674
U1 K1 U1 134.34(14) 3_574 2_674
O12 K1 U2 17.1(3) 2_674 2_674
O4 K1 U2 151.5(2) . 2_674
O4 K1 U2 151.5(2) 4_655 2_674
O1 K1 U2 69.17(17) 3_574 2_674
O1 K1 U2 69.17(17) 2_674 2_674
O3 K1 U2 106.92(17) 3_574 2_674
O3 K1 U2 106.92(17) 2_674 2_674
P1 K1 U2 130.93(8) 4_655 2_674
U1 K1 U2 76.60(7) 3_574 2_674
U1 K1 U2 76.60(7) 2_674 2_674
O12 K1 K1 76.3(3) 2_674 2_674
O4 K1 K1 107.7(3) . 2_674
O4 K1 K1 107.7(3) 4_655 2_674
O1 K1 K1 110.60(19) 3_574 2_674
O1 K1 K1 110.60(19) 2_674 2_674
O3 K1 K1 100.76(18) 3_574 2_674
O3 K1 K1 100.76(18) 2_674 2_674
P1 K1 K1 109.65(15) 4_655 2_674
U1 K1 K1 98.53(8) 3_574 2_674
U1 K1 K1 98.53(8) 2_674 2_674
U2 K1 K1 59.14(9) 2_674 2_674

loop_
_geom_bond_atom_site_label_1
_geom_bond_atom_site_label_2
_geom_bond_distance
_geom_bond_site_symmetry_2
U1 O1 1.767(9) .
U1 O5 1.773(9) .
U1 O2 2.301(7) .
U1 O3 2.347(8) .
U1 O7 2.383(9) .
U1 O10 2.393(8) .
U1 O6 2.491(8) .
U1 K1 4.151(2) 2_675
U2 O12 1.746(14) .
U2 O9 1.790(16) .
U2 O4 2.311(8) 4_655
U2 O4 2.311(9) .
U2 O8 2.315(8) 4_655
U2 O8 2.315(8) .
U2 O11 2.55(2) .
U2 K1 4.342(5) 2_675
P1 O3 1.504(8) 3_574
P1 O10 1.509(8) .
P1 O4 1.534(9) .
P1 C1 1.810(12) .
P2 O2 1.510(8) 6_664
P2 O7 1.527(9) .
P2 O8 1.529(9) .
P2 C1 1.818(13) .
C1 O13 1.476(14) .
C1 C2 1.507(17) .
O1 K1 3.152(10) 2_675
O2 P2 1.510(8) 6_665
O3 P1 1.504(8) 3_575
O3 K1 3.182(9) 2_675
O4 K1 2.998(10) .
O12 K1 2.959(15) 2_675
K1 O12 2.959(15) 2_674
K1 O4 2.998(10) 4_655
K1 O1 3.152(10) 3_574
K1 O1 3.152(10) 2_674
K1 O3 3.182(9) 3_574
K1 O3 3.182(9) 2_674
K1 P1 3.661(4) 4_655
K1 U1 4.151(2) 3_574
K1 U1 4.151(2) 2_674
K1 U2 4.342(5) 2_674
K1 K1 4.8345(19) 2_674
